data_2100397
loop_
_publ_author_name
'M. Helliwell'
'D. Collison'
'G. H. John'
'I. May'
'M. J. Sarsfield'
'C. A. Sharrad'
'A. D. Sutton'

_publ_contact_author
;
    ENTER NAME
 ENTER ADDRESS
;
_publ_section_title
;
 Temperature-resolved study of three
 [<i>M</i>(<i>M</i>'O~4~)~4~(TBPO)~4~] complexes (<i>MM</i>' = URe,
 ThRe, ThTc)
;
_journal_coeditor_code WS5025
_journal_date_accepted 2005-11-09
_journal_date_recd_electronic 2005-02-24
_journal_issue 1
_journal_name_full 'Acta Crystallographica Section B'
_journal_page_first 68
_journal_page_last 85
_journal_paper_category FA
_journal_paper_doi 10.1107/S0108768105036931
_journal_volume 62
_journal_year 2006
_chemical_formula_sum 'C48 H108 O20 P4 Re4 U'
_chemical_formula_weight 2112.05
_chemical_name_systematic
;
 ?
;
_space_group_IT_number 9
_symmetry_cell_setting monoclinic
_symmetry_space_group_name_Hall 'C -2yc'
_symmetry_space_group_name_H-M 'C 1 c 1'
_atom_sites_solution_hydrogens geom
_atom_sites_solution_primary direct
_atom_sites_solution_secondary difmap
_audit_creation_method SHELXL-97
_cell_angle_alpha 90.00
_cell_angle_beta 90.00(3)
_cell_angle_gamma 90.00
_cell_formula_units_Z 4
_cell_length_a 21.40(2)
_cell_length_b 21.68(2)
_cell_length_c 14.78(2)
_cell_measurement_reflns_used 49029
_cell_measurement_temperature 100(2)
_cell_measurement_theta_max 25.03
_cell_measurement_theta_min 2.33
_cell_volume 6857(13)
_computing_cell_refinement 'DENZO (Otwinowski, Z. 1988)'
_computing_data_collection 'MSC RAXIS11 Control'
_computing_data_reduction 'DENZO (Otwinowski, Z. 1988)'
_computing_publication_material 'teXsan (MSC, 1995)'
_computing_structure_refinement 'SHELXL-97 (Sheldrick, 1997)'
_computing_structure_solution
;
SIR97 (Altomare, et. al. 1997)
;
_diffrn_ambient_temperature 100(2)
_diffrn_measured_fraction_theta_full 0.981
_diffrn_measured_fraction_theta_max 0.981
_diffrn_measurement_device 'Rigaku RAXIS'
_diffrn_measurement_method '103 x 3 degree phi scans'
_diffrn_radiation_monochromator graphite
_diffrn_radiation_source 'Rigaku rotating anode'
_diffrn_radiation_type MoK\a
_diffrn_radiation_wavelength 0.71069
_diffrn_reflns_av_R_equivalents 0.06
_diffrn_reflns_av_sigmaI/netI 0.0549
_diffrn_reflns_limit_h_max 25
_diffrn_reflns_limit_h_min -25
_diffrn_reflns_limit_k_max 25
_diffrn_reflns_limit_k_min -25
_diffrn_reflns_limit_l_max 17
_diffrn_reflns_limit_l_min -17
_diffrn_reflns_number 49029
_diffrn_reflns_theta_full 25.03
_diffrn_reflns_theta_max 25.03
_diffrn_reflns_theta_min 2.33
_diffrn_standards_decay_% 0.00
_diffrn_standards_interval_count 0
_diffrn_standards_number 0
_exptl_absorpt_coefficient_mu 9.545
_exptl_absorpt_correction_type none
_exptl_crystal_colour green
_exptl_crystal_density_diffrn 2.046
_exptl_crystal_density_method 'not measured'
_exptl_crystal_description prismatic
_exptl_crystal_F_000 4032
_exptl_crystal_size_max 0.12
_exptl_crystal_size_mid 0.1
_exptl_crystal_size_min 0.08
_refine_diff_density_max 1.774
_refine_diff_density_min -1.875
_refine_ls_abs_structure_details 'Flack H D (1983), Acta Cryst. A39, 876-881'
_refine_ls_abs_structure_Flack 0.00
_refine_ls_extinction_coef 0.000349(19)
_refine_ls_extinction_expression Fc^*^=kFc[1+0.001xFc^2^\l^3^/sin(2\q)]^-1/4^
_refine_ls_extinction_method SHELXL
_refine_ls_goodness_of_fit_ref 1.047
_refine_ls_hydrogen_treatment constr
_refine_ls_matrix_type full
_refine_ls_number_parameters 698
_refine_ls_number_reflns 11595
_refine_ls_number_restraints 2
_refine_ls_restrained_S_all 1.047
_refine_ls_R_factor_all 0.0328
_refine_ls_R_factor_gt 0.0321
_refine_ls_shift/su_max 0.001
_refine_ls_shift/su_mean 0.000
_refine_ls_structure_factor_coef Fsqd
_refine_ls_weighting_details 'calc w=1/[\s^2^(Fo^2^)+(0.0247P)^2^+70.4090P] where P=(Fo^2^+2Fc^2^)/3'
_refine_ls_weighting_scheme calc
_refine_ls_wR_factor_gt 0.0794
_refine_ls_wR_factor_ref 0.0798
_reflns_number_gt 11431
_reflns_number_total 11595
_reflns_threshold_expression >2sigma(I)
_cod_data_source_file ws5025.cif
_cod_data_source_block Iat100
_cod_original_sg_symbol_H-M 'C c        '
_cod_database_code 2100397

loop_
_symmetry_equiv_pos_as_xyz
'x, y, z'
'x, -y, z+1/2'
'x+1/2, y+1/2, z'
'x+1/2, -y+1/2, z+1/2'

loop_
_atom_site_label
_atom_site_fract_x
_atom_site_fract_y
_atom_site_fract_z
_atom_site_U_iso_or_equiv
_atom_site_adp_type
_atom_site_calc_flag
_atom_site_refinement_flags
_atom_site_occupancy
_atom_site_type_symbol
U1 0.65587(3) 0.748434(14) 0.85693(2) 0.01537(9) Uani d . 1 U
Re1 0.51126(3) 0.76338(3) 0.68382(4) 0.02347(14) Uani d . 1 Re
Re2 0.65481(3) 0.589605(17) 1.00499(3) 0.02138(11) Uani d . 1 Re
Re3 0.65297(4) 0.877000(17) 1.05446(3) 0.02059(10) Uani d . 1 Re
Re1A 0.80268(2) 0.76204(3) 0.68646(4) 0.02141(14) Uani d . 1 Re
P1 0.4959(2) 0.73669(19) 0.9664(3) 0.0239(8) Uani d . 1 P
P2 0.6676(2) 0.61073(16) 0.7051(2) 0.0344(10) Uani d . 1 P
P3 0.6479(2) 0.91147(13) 0.7673(2) 0.0235(7) Uani d . 1 P
P1A 0.81419(19) 0.74164(17) 0.9705(3) 0.0191(8) Uani d . 1 P
O1 0.5860(5) 0.7477(5) 0.7265(7) 0.023(2) Uani d . 1 O
O2 0.4589(5) 0.7122(5) 0.7221(9) 0.038(3) Uani d . 1 O
O3 0.5127(6) 0.7593(6) 0.5692(9) 0.042(3) Uani d . 1 O
O4 0.4889(5) 0.8355(5) 0.7149(8) 0.036(3) Uani d . 1 O
O5 0.5539(5) 0.7454(5) 0.9085(7) 0.022(2) Uani d . 1 O
O6 0.6594(6) 0.6667(3) 0.9689(5) 0.0247(17) Uani d . 1 O
O7 0.6492(8) 0.5873(4) 1.1164(8) 0.048(3) Uani d . 1 O
O8 0.5921(6) 0.5521(5) 0.9612(9) 0.040(3) Uani d . 1 O
O9 0.6676(5) 0.6544(4) 0.7862(6) 0.032(3) Uani d . 1 O
O10 0.6528(7) 0.8070(3) 0.9973(5) 0.0290(17) Uani d . 1 O
O11 0.5854(6) 0.9127(5) 1.0419(8) 0.044(3) Uani d . 1 O
O12 0.6639(6) 0.8657(4) 1.1664(6) 0.034(2) Uani d . 1 O
O13 0.6449(6) 0.8489(3) 0.8142(6) 0.032(3) Uani d . 1 O
O1A 0.7256(5) 0.7638(4) 0.7302(7) 0.028(2) Uani d . 1 O
O2A 0.8429(6) 0.7046(5) 0.7361(7) 0.035(3) Uani d . 1 O
O3A 0.8001(6) 0.7494(5) 0.5753(10) 0.036(3) Uani d . 1 O
O4A 0.8388(6) 0.8316(6) 0.7080(10) 0.045(3) Uani d . 1 O
O5A 0.7562(5) 0.7526(5) 0.9132(8) 0.028(2) Uani d . 1 O
O8A 0.7218(6) 0.5523(5) 0.9787(11) 0.049(4) Uani d . 1 O
O11A 0.7093(6) 0.9238(5) 1.0157(7) 0.042(3) Uani d . 1 O
C1 0.5090(9) 0.7500(9) 1.0859(13) 0.037(4) Uani d . 1 C
H1A 0.5220 0.7926 1.0932 0.045 Uiso calc R 1 H
H1B 0.4691 0.7456 1.1165 0.045 Uiso calc R 1 H
C2 0.5550(8) 0.7106(8) 1.1341(10) 0.032(4) Uani d . 1 C
H2A 0.5938 0.7103 1.1002 0.039 Uiso calc R 1 H
H2B 0.5393 0.6686 1.1358 0.039 Uiso calc R 1 H
C3 0.5683(10) 0.7316(10) 1.2297(11) 0.043(5) Uani d . 1 C
H3A 0.5800 0.7748 1.2286 0.051 Uiso calc R 1 H
H3B 0.6037 0.7085 1.2530 0.051 Uiso calc R 1 H
C4 0.5116(10) 0.7231(10) 1.2955(13) 0.045(5) Uani d . 1 C
H4A 0.5174 0.6864 1.3307 0.067 Uiso calc R 1 H
H4B 0.4737 0.7197 1.2610 0.067 Uiso calc R 1 H
H4C 0.5089 0.7581 1.3351 0.067 Uiso calc R 1 H
C5 0.4674(7) 0.6584(7) 0.9495(11) 0.030(4) Uani d . 1 C
H5A 0.4587 0.6529 0.8857 0.036 Uiso calc R 1 H
H5B 0.5008 0.6300 0.9652 0.036 Uiso calc R 1 H
C6 0.4098(8) 0.6402(7) 1.0021(12) 0.034(4) Uani d . 1 C
H6A 0.3755 0.6675 0.9868 0.040 Uiso calc R 1 H
H6B 0.4179 0.6439 1.0665 0.040 Uiso calc R 1 H
C7 0.3921(8) 0.5732(7) 0.9792(10) 0.030(4) Uani d . 1 C
H7A 0.3846 0.5698 0.9147 0.037 Uiso calc R 1 H
H7B 0.4269 0.5463 0.9941 0.037 Uiso calc R 1 H
C8 0.3346(10) 0.5519(8) 1.0298(14) 0.055(6) Uani d . 1 C
H8A 0.2987 0.5740 1.0081 0.083 Uiso calc R 1 H
H8B 0.3399 0.5598 1.0933 0.083 Uiso calc R 1 H
H8C 0.3287 0.5085 1.0203 0.083 Uiso calc R 1 H
C9 0.4362(7) 0.7898(7) 0.9337(13) 0.032(4) Uani d . 1 C
H9A 0.4263 0.7831 0.8705 0.038 Uiso calc R 1 H
H9B 0.3989 0.7812 0.9687 0.038 Uiso calc R 1 H
C10 0.4536(7) 0.8569(8) 0.9467(11) 0.029(3) Uani d . 1 C
H10A 0.4922 0.8649 0.9143 0.035 Uiso calc R 1 H
H10B 0.4617 0.8639 1.0105 0.035 Uiso calc R 1 H
C11 0.4042(8) 0.9032(7) 0.9150(12) 0.033(4) Uani d . 1 C
H11A 0.4221 0.9443 0.9149 0.040 Uiso calc R 1 H
H11B 0.3919 0.8933 0.8536 0.040 Uiso calc R 1 H
C12 0.3469(9) 0.9023(9) 0.9759(16) 0.045(5) Uani d . 1 C
H12A 0.3574 0.9192 1.0339 0.068 Uiso calc R 1 H
H12B 0.3327 0.8606 0.9832 0.068 Uiso calc R 1 H
H12C 0.3143 0.9266 0.9489 0.068 Uiso calc R 1 H
C13 0.7460(9) 0.5746(7) 0.6924(12) 0.052(5) Uani d . 1 C
H13A 0.7428 0.5418 0.6480 0.063 Uiso calc R 1 H
H13B 0.7745 0.6053 0.6685 0.063 Uiso calc R 1 H
C14 0.7716(9) 0.5504(8) 0.7699(12) 0.048(4) Uani d . 1 C
H14A 0.7399 0.5263 0.8007 0.057 Uiso calc R 1 H
H14B 0.7831 0.5842 0.8095 0.057 Uiso calc R 1 H
C15 0.8293(10) 0.5096(9) 0.7551(13) 0.053(5) Uani d . 1 C
H15A 0.8595 0.5314 0.7180 0.064 Uiso calc R 1 H
H15B 0.8487 0.5005 0.8129 0.064 Uiso calc R 1 H
C16 0.8107(9) 0.4494(8) 0.7085(11) 0.044(4) Uani d . 1 C
H16A 0.7830 0.4582 0.6591 0.066 Uiso calc R 1 H
H16B 0.7899 0.4230 0.7512 0.066 Uiso calc R 1 H
H16C 0.8475 0.4291 0.6861 0.066 Uiso calc R 1 H
C17 0.6564(11) 0.6492(5) 0.5998(7) 0.033(3) Uani d . 1 C
H17A 0.6186 0.6738 0.6030 0.040 Uiso calc R 1 H
H17B 0.6912 0.6770 0.5894 0.040 Uiso calc R 1 H
C18 0.6513(9) 0.6040(5) 0.5195(8) 0.029(3) Uani d . 1 C
H18A 0.6879 0.5775 0.5190 0.034 Uiso calc R 1 H
H18B 0.6149 0.5780 0.5280 0.034 Uiso calc R 1 H
C19 0.6463(10) 0.6358(6) 0.4301(10) 0.039(4) Uani d . 1 C
H19A 0.6828 0.6616 0.4203 0.047 Uiso calc R 1 H
H19B 0.6095 0.6620 0.4293 0.047 Uiso calc R 1 H
C20 0.6416(9) 0.5876(7) 0.3553(9) 0.047(5) Uani d . 1 C
H20A 0.5992 0.5737 0.3504 0.070 Uiso calc R 1 H
H20B 0.6682 0.5533 0.3696 0.070 Uiso calc R 1 H
H20C 0.6546 0.6055 0.2990 0.070 Uiso calc R 1 H
C21 0.7251(6) 0.9425(6) 0.7821(9) 0.026(3) Uani d . 1 C
H21A 0.7323 0.9477 0.8464 0.031 Uiso calc R 1 H
H21B 0.7548 0.9121 0.7605 0.031 Uiso calc R 1 H
C22 0.7395(6) 1.0037(7) 0.7354(11) 0.028(3) Uani d . 1 C
H22A 0.7077 1.0338 0.7511 0.033 Uiso calc R 1 H
H22B 0.7388 0.9981 0.6703 0.033 Uiso calc R 1 H
C23 0.8036(6) 1.0274(7) 0.7647(10) 0.028(3) Uani d . 1 C
H23A 0.8047 1.0319 0.8299 0.034 Uiso calc R 1 H
H23B 0.8356 0.9980 0.7472 0.034 Uiso calc R 1 H
C24 0.8165(9) 1.0886(8) 0.7209(12) 0.045(5) Uani d . 1 C
H24A 0.7819 1.1159 0.7313 0.067 Uiso calc R 1 H
H24B 0.8221 1.0829 0.6570 0.067 Uiso calc R 1 H
H24C 0.8538 1.1061 0.7463 0.067 Uiso calc R 1 H
C25 0.6288(7) 0.9096(6) 0.6507(9) 0.029(3) Uani d . 1 C
H25A 0.5850 0.8986 0.6457 0.035 Uiso calc R 1 H
H25B 0.6331 0.9513 0.6274 0.035 Uiso calc R 1 H
C26 0.6674(7) 0.8648(6) 0.5851(9) 0.034(4) Uani d . 1 C
H26A 0.7117 0.8732 0.5910 0.041 Uiso calc R 1 H
H26B 0.6602 0.8222 0.6026 0.041 Uiso calc R 1 H
C27 0.6480(11) 0.8737(6) 0.4898(9) 0.039(4) Uani d . 1 C
H27A 0.6545 0.9164 0.4724 0.046 Uiso calc R 1 H
H271 0.6039 0.8644 0.4834 0.046 Uiso calc R 1 H
C28 0.6867(10) 0.8309(8) 0.4278(14) 0.064(5) Uani d . 1 C
H28A 0.6768 0.7886 0.4410 0.096 Uiso calc R 1 H
H28B 0.7305 0.8379 0.4381 0.096 Uiso calc R 1 H
H28C 0.6770 0.8396 0.3657 0.096 Uiso calc R 1 H
C1A 0.7993(6) 0.7570(6) 1.0890(10) 0.016(3) Uani d . 1 C
H1C 0.8388 0.7548 1.1212 0.019 Uiso calc R 1 H
H1D 0.7840 0.7989 1.0945 0.019 Uiso calc R 1 H
C2A 0.7533(8) 0.7143(8) 1.1356(13) 0.034(4) Uani d . 1 C
H2C 0.7680 0.6721 1.1306 0.041 Uiso calc R 1 H
H2D 0.7132 0.7169 1.1052 0.041 Uiso calc R 1 H
C3A 0.7445(8) 0.7306(7) 1.2375(12) 0.032(4) Uani d . 1 C
H3C 0.7254 0.7711 1.2417 0.038 Uiso calc R 1 H
H3D 0.7156 0.7012 1.2640 0.038 Uiso calc R 1 H
C4A 0.8044(10) 0.7308(7) 1.2934(14) 0.046(5) Uani d . 1 C
H4D 0.8337 0.7591 1.2672 0.069 Uiso calc R 1 H
H4E 0.8221 0.6901 1.2939 0.069 Uiso calc R 1 H
H4F 0.7950 0.7433 1.3542 0.069 Uiso calc R 1 H
C5A 0.8385(7) 0.6632(7) 0.9570(11) 0.027(3) Uani d . 1 C
H5C 0.8031 0.6368 0.9707 0.032 Uiso calc R 1 H
H5D 0.8489 0.6568 0.8938 0.032 Uiso calc R 1 H
C6A 0.8929(7) 0.6422(7) 1.0133(11) 0.027(3) Uani d . 1 C
H6C 0.8844 0.6505 1.0765 0.032 Uiso calc R 1 H
H6D 0.9299 0.6653 0.9962 0.032 Uiso calc R 1 H
C7A 0.9059(7) 0.5720(6) 1.0009(11) 0.029(3) Uani d . 1 C
H7C 0.8688 0.5490 1.0178 0.034 Uiso calc R 1 H
H7D 0.9143 0.5638 0.9376 0.034 Uiso calc R 1 H
C8A 0.9613(9) 0.5492(8) 1.0578(11) 0.041(4) Uani d . 1 C
H8D 0.9935 0.5801 1.0582 0.062 Uiso calc R 1 H
H8E 0.9774 0.5118 1.0321 0.062 Uiso calc R 1 H
H8F 0.9476 0.5415 1.1186 0.062 Uiso calc R 1 H
C9A 0.8756(7) 0.7922(7) 0.9354(10) 0.023(3) Uani d . 1 C
H9C 0.9112 0.7864 0.9751 0.028 Uiso calc R 1 H
H9D 0.8884 0.7809 0.8747 0.028 Uiso calc R 1 H
C10A 0.8571(7) 0.8610(7) 0.9360(12) 0.029(4) Uani d . 1 C
H10C 0.8231 0.8674 0.8936 0.035 Uiso calc R 1 H
H10D 0.8421 0.8720 0.9958 0.035 Uiso calc R 1 H
C11A 0.9105(7) 0.9030(7) 0.9112(12) 0.030(3) Uani d . 1 C
H11C 0.8945 0.9446 0.9043 0.036 Uiso calc R 1 H
H11D 0.9270 0.8902 0.8530 0.036 Uiso calc R 1 H
C12A 0.9647(10) 0.9041(8) 0.9804(18) 0.057(6) Uani d . 1 C
H12D 0.9805 0.8630 0.9887 0.086 Uiso calc R 1 H
H12E 0.9498 0.9198 1.0371 0.086 Uiso calc R 1 H
H12F 0.9976 0.9302 0.9583 0.086 Uiso calc R 1 H
C13A 0.6118(6) 0.5521(6) 0.7266(10) 0.031(3) Uani d . 1 C
H13C 0.6149 0.5205 0.6802 0.037 Uiso calc R 1 H
H13D 0.6207 0.5329 0.7845 0.037 Uiso calc R 1 H
C14A 0.5466(8) 0.5775(7) 0.7276(10) 0.038(4) Uani d . 1 C
H14C 0.5368 0.5943 0.6684 0.045 Uiso calc R 1 H
H14D 0.5442 0.6109 0.7711 0.045 Uiso calc R 1 H
C15A 0.4970(9) 0.5267(8) 0.7529(14) 0.046(5) Uani d . 1 C
H15C 0.5063 0.5119 0.8133 0.055 Uiso calc R 1 H
H15D 0.4562 0.5461 0.7550 0.055 Uiso calc R 1 H
C16A 0.4929(9) 0.4720(8) 0.6913(12) 0.047(5) Uani d . 1 C
H16D 0.5340 0.4553 0.6819 0.070 Uiso calc R 1 H
H16E 0.4755 0.4845 0.6343 0.070 Uiso calc R 1 H
H16F 0.4667 0.4411 0.7182 0.070 Uiso calc R 1 H
C21A 0.5881(7) 0.9603(6) 0.8170(9) 0.031(3) Uani d . 1 C
H21C 0.5514 0.9351 0.8275 0.037 Uiso calc R 1 H
H21D 0.6031 0.9740 0.8757 0.037 Uiso calc R 1 H
C22A 0.5674(8) 1.0188(7) 0.7621(11) 0.039(4) Uani d . 1 C
H22C 0.6014 1.0484 0.7601 0.046 Uiso calc R 1 H
H22D 0.5572 1.0072 0.7005 0.046 Uiso calc R 1 H
C23A 0.5106(7) 1.0476(7) 0.8073(12) 0.039(4) Uani d . 1 C
H23C 0.4761 1.0187 0.8071 0.047 Uiso calc R 1 H
H23D 0.5203 1.0580 0.8696 0.047 Uiso calc R 1 H
C24A 0.4930(11) 1.1055(9) 0.7552(16) 0.064(6) Uani d . 1 C
H24D 0.4883 1.0957 0.6923 0.097 Uiso calc R 1 H
H24E 0.5252 1.1360 0.7624 0.097 Uiso calc R 1 H
H24F 0.4542 1.1215 0.7782 0.097 Uiso calc R 1 H

loop_
_atom_site_aniso_label
_atom_site_aniso_U_11
_atom_site_aniso_U_22
_atom_site_aniso_U_33
_atom_site_aniso_U_12
_atom_site_aniso_U_13
_atom_site_aniso_U_23
U1 0.01384(18) 0.01380(16) 0.01846(18) 0.0001(2) -0.0006(2) 0.00007(12)
Re1 0.0190(3) 0.0251(3) 0.0263(3) 0.0038(2) -0.0058(2) -0.0015(2)
Re2 0.0250(2) 0.01674(19) 0.0224(2) -0.0012(3) -0.0009(3) 0.00163(16)
Re3 0.0220(2) 0.01755(19) 0.0222(2) -0.0004(3) -0.0017(3) -0.00329(15)
Re1A 0.0192(3) 0.0237(3) 0.0213(3) -0.0013(2) 0.0026(2) 0.0013(2)
P1 0.023(2) 0.028(2) 0.021(2) -0.0044(15) 0.0028(16) -0.0026(16)
P2 0.051(3) 0.0238(14) 0.0282(19) -0.0016(16) -0.0038(17) -0.0015(12)
P3 0.028(2) 0.0174(13) 0.0255(14) -0.0022(15) 0.0008(16) 0.0023(10)
P1A 0.017(2) 0.0230(18) 0.0171(18) -0.0008(14) -0.0018(15) -0.0001(13)
O1 0.022(5) 0.038(5) 0.008(4) -0.003(4) -0.007(4) -0.013(4)
O2 0.013(5) 0.029(6) 0.073(8) 0.004(4) -0.018(5) -0.012(5)
O3 0.033(7) 0.063(8) 0.030(6) 0.014(6) -0.021(5) 0.008(5)
O4 0.035(6) 0.033(6) 0.040(6) 0.010(5) -0.005(5) -0.003(5)
O5 0.015(6) 0.032(5) 0.019(5) -0.002(4) -0.002(4) 0.006(4)
O6 0.036(5) 0.023(4) 0.015(3) 0.005(5) -0.007(5) 0.012(3)
O7 0.045(7) 0.028(4) 0.072(7) 0.000(6) -0.006(7) -0.001(4)
O8 0.041(7) 0.033(6) 0.046(7) -0.008(5) -0.016(5) -0.014(5)
O9 0.054(8) 0.011(3) 0.029(4) 0.006(4) -0.006(5) -0.012(3)
O10 0.037(5) 0.032(4) 0.018(4) -0.005(6) 0.010(5) -0.009(3)
O11 0.052(8) 0.052(7) 0.029(6) 0.028(6) -0.014(5) -0.022(5)
O12 0.031(7) 0.029(4) 0.041(5) 0.003(5) -0.007(5) -0.008(4)
O13 0.052(8) 0.008(3) 0.036(4) 0.007(4) -0.001(5) 0.003(3)
O1A 0.029(6) 0.026(5) 0.027(5) -0.001(4) 0.002(4) 0.012(4)
O2A 0.036(7) 0.045(6) 0.024(5) -0.001(5) -0.007(5) -0.005(5)
O3A 0.027(7) 0.021(5) 0.060(8) 0.002(4) -0.009(6) -0.001(5)
O4A 0.037(7) 0.036(6) 0.063(8) -0.010(5) 0.007(6) -0.004(6)
O5A 0.023(6) 0.036(6) 0.025(6) 0.004(4) -0.014(5) 0.000(4)
O8A 0.033(7) 0.020(6) 0.095(11) 0.000(5) -0.003(6) 0.008(6)
O11A 0.072(9) 0.032(6) 0.023(6) -0.014(5) 0.005(5) 0.003(4)
C1 0.022(9) 0.050(10) 0.040(10) -0.013(7) -0.011(7) -0.023(8)
C2 0.044(10) 0.034(9) 0.018(8) -0.010(7) 0.006(7) -0.003(6)
C3 0.045(12) 0.068(13) 0.015(8) 0.012(9) 0.008(7) -0.001(8)
C4 0.035(11) 0.059(12) 0.041(10) 0.022(9) 0.004(8) 0.006(9)
C5 0.034(9) 0.028(8) 0.029(8) 0.023(6) -0.003(7) -0.018(6)
C6 0.035(9) 0.020(8) 0.046(10) -0.011(6) 0.007(7) -0.004(7)
C7 0.042(9) 0.027(8) 0.022(7) 0.006(6) 0.008(6) -0.011(6)
C8 0.066(13) 0.033(9) 0.067(14) -0.022(9) 0.029(10) 0.000(9)
C9 0.022(8) 0.022(8) 0.050(11) -0.005(6) 0.013(7) 0.006(7)
C10 0.021(8) 0.037(9) 0.030(8) -0.007(7) -0.008(6) -0.002(7)
C11 0.042(10) 0.022(8) 0.035(9) 0.002(7) 0.005(8) -0.009(7)
C12 0.029(10) 0.038(10) 0.069(13) -0.016(8) 0.011(9) -0.009(9)
C13 0.085(14) 0.027(8) 0.045(11) -0.018(8) 0.003(10) -0.016(8)
C14 0.060(12) 0.041(9) 0.041(10) 0.005(8) 0.007(8) -0.010(7)
C15 0.084(15) 0.042(10) 0.034(9) -0.014(10) -0.005(9) -0.006(8)
C16 0.063(12) 0.039(9) 0.030(9) 0.004(8) -0.005(8) -0.010(7)
C17 0.052(8) 0.032(6) 0.015(5) -0.023(9) 0.009(8) 0.004(4)
C18 0.027(7) 0.019(5) 0.039(7) 0.003(7) -0.008(8) -0.006(5)
C19 0.040(10) 0.018(6) 0.060(9) -0.006(7) 0.005(8) 0.003(6)
C20 0.075(16) 0.052(8) 0.013(6) 0.020(8) 0.015(8) 0.012(6)
C21 0.018(7) 0.037(8) 0.024(7) 0.002(6) -0.007(5) -0.001(6)
C22 0.009(6) 0.029(7) 0.046(9) -0.004(5) 0.001(6) 0.017(6)
C23 0.018(7) 0.036(8) 0.030(7) -0.002(6) -0.013(6) 0.019(6)
C24 0.042(10) 0.044(10) 0.048(10) -0.020(8) -0.003(8) 0.027(8)
C25 0.034(8) 0.020(6) 0.034(8) 0.012(5) 0.001(6) 0.004(5)
C26 0.036(11) 0.027(6) 0.040(8) 0.001(6) 0.010(6) 0.004(5)
C27 0.053(11) 0.039(7) 0.023(6) 0.022(8) -0.003(8) 0.000(5)
C28 0.086(14) 0.042(9) 0.064(12) 0.029(10) 0.003(10) -0.016(8)
C1A 0.007(7) 0.021(7) 0.021(7) 0.005(5) 0.006(5) 0.011(5)
C2A 0.022(8) 0.022(8) 0.058(11) -0.009(6) -0.001(7) 0.011(7)
C3A 0.023(9) 0.029(8) 0.044(10) 0.013(6) 0.015(7) 0.005(7)
C4A 0.063(13) 0.020(8) 0.056(12) 0.019(8) 0.033(10) 0.004(7)
C5A 0.026(8) 0.026(8) 0.029(8) -0.003(6) 0.000(6) 0.003(6)
C6A 0.018(7) 0.029(8) 0.034(8) -0.006(6) -0.001(6) -0.020(6)
C7A 0.033(8) 0.013(6) 0.040(8) 0.011(5) -0.010(7) -0.013(6)
C8A 0.054(11) 0.039(9) 0.031(9) 0.020(8) -0.001(8) 0.002(7)
C9A 0.016(7) 0.025(8) 0.028(8) 0.005(6) -0.004(6) -0.001(6)
C10A 0.019(8) 0.020(7) 0.049(10) 0.004(6) -0.006(7) -0.001(7)
C11A 0.036(9) 0.014(7) 0.039(9) 0.006(6) 0.000(7) -0.003(7)
C12A 0.046(12) 0.021(8) 0.105(19) -0.022(8) -0.014(12) 0.007(10)
C13A 0.024(7) 0.036(8) 0.033(7) 0.008(6) -0.008(6) 0.003(6)
C14A 0.066(11) 0.032(8) 0.016(7) 0.015(7) 0.014(7) 0.002(6)
C15A 0.036(10) 0.045(10) 0.058(12) 0.003(8) 0.012(8) 0.011(8)
C16A 0.051(11) 0.060(12) 0.029(8) 0.010(9) -0.013(8) 0.005(8)
C21A 0.050(9) 0.018(6) 0.024(7) 0.007(6) -0.004(6) 0.002(5)
C22A 0.050(11) 0.029(8) 0.038(9) -0.005(7) 0.006(8) 0.018(7)
C23A 0.034(9) 0.037(8) 0.046(10) 0.010(7) 0.003(7) -0.002(7)
C24A 0.070(14) 0.040(10) 0.083(16) 0.030(10) 0.002(12) 0.009(10)

loop_
_atom_type_symbol
_atom_type_description
_atom_type_scat_dispersion_real
_atom_type_scat_dispersion_imag
_atom_type_scat_source
C C 0.0033 0.0016 'International Tables Vol C Tables 4.2.6.8 and 6.1.1.4'
H H 0.0000 0.0000 'International Tables Vol C Tables 4.2.6.8 and 6.1.1.4'
O O 0.0106 0.0060 'International Tables Vol C Tables 4.2.6.8 and 6.1.1.4'
P P 0.1023 0.0942 'International Tables Vol C Tables 4.2.6.8 and 6.1.1.4'
Re Re -1.0185 7.2310 'International Tables Vol C Tables 4.2.6.8 and 6.1.1.4'
U U -9.6767 9.6646 'International Tables Vol C Tables 4.2.6.8 and 6.1.1.4'

loop_
_geom_angle_atom_site_label_1
_geom_angle_atom_site_label_2
_geom_angle_atom_site_label_3
_geom_angle
O13 U1 O9 136.9(3)
O13 U1 O5A 99.1(4)
O9 U1 O5A 95.5(4)
O13 U1 O5 91.2(4)
O9 U1 O5 103.2(4)
O5A U1 O5 139.6(3)
O13 U1 O1A 73.6(3)
O9 U1 O1A 72.7(3)
O5A U1 O1A 72.5(4)
O5 U1 O1A 147.3(4)
O13 U1 O6 152.8(3)
O9 U1 O6 70.1(3)
O5A U1 O6 75.7(4)
O5 U1 O6 77.5(4)
O1A U1 O6 127.6(4)
O13 U1 O10 74.7(3)
O9 U1 O10 148.3(3)
O5A U1 O10 72.3(5)
O5 U1 O10 73.0(4)
O1A U1 O10 127.3(4)
O6 U1 O10 78.4(3)
O13 U1 O1 74.0(3)
O9 U1 O1 72.7(3)
O5A U1 O1 148.9(4)
O5 U1 O1 71.5(4)
O1A U1 O1 76.5(3)
O6 U1 O1 123.6(4)
O10 U1 O1 131.4(4)
O2 Re1 O3 108.4(6)
O2 Re1 O4 109.3(6)
O3 Re1 O4 108.9(6)
O2 Re1 O1 111.1(5)
O3 Re1 O1 109.4(6)
O4 Re1 O1 109.7(5)
O7 Re2 O8A 106.0(8)
O7 Re2 O8 108.0(7)
O8A Re2 O8 110.7(5)
O7 Re2 O6 109.6(4)
O8A Re2 O6 109.7(6)
O8 Re2 O6 112.6(6)
O11 Re3 O11A 107.9(7)
O11 Re3 O12 107.4(6)
O11A Re3 O12 108.9(5)
O11 Re3 O10 110.7(6)
O11A Re3 O10 111.4(6)
O12 Re3 O10 110.5(4)
O3A Re1A O2A 109.0(5)
O3A Re1A O4A 109.9(6)
O2A Re1A O4A 109.7(6)
O3A Re1A O1A 109.4(6)
O2A Re1A O1A 109.4(5)
O4A Re1A O1A 109.3(5)
O5 P1 C9 110.6(7)
O5 P1 C1 113.8(8)
C9 P1 C1 105.7(9)
O5 P1 C5 108.2(7)
C9 P1 C5 109.0(7)
C1 P1 C5 109.4(8)
O9 P2 C13A 107.7(7)
O9 P2 C17 113.3(5)
C13A P2 C17 113.7(8)
O9 P2 C13 109.9(7)
C13A P2 C13 108.8(7)
C17 P2 C13 103.3(9)
O13 P3 C25 114.4(6)
O13 P3 C21 108.5(7)
C25 P3 C21 109.8(7)
O13 P3 C21A 107.6(6)
C25 P3 C21A 104.2(6)
C21 P3 C21A 112.3(7)
O5A P1A C9A 110.0(7)
O5A P1A C5A 108.8(7)
C9A P1A C5A 109.7(7)
O5A P1A C1A 111.5(7)
C9A P1A C1A 107.3(7)
C5A P1A C1A 109.5(7)
Re1 O1 U1 147.4(5)
P1 O5 U1 163.7(6)
Re2 O6 U1 154.2(4)
P2 O9 U1 154.7(6)
Re3 O10 U1 150.5(4)
P3 O13 U1 166.2(6)
Re1A O1A U1 148.7(6)
P1A O5A U1 162.7(7)
C2 C1 P1 118.6(13)
C2 C1 H1A 107.7
P1 C1 H1A 107.7
C2 C1 H1B 107.7
P1 C1 H1B 107.7
H1A C1 H1B 107.1
C1 C2 C3 113.6(15)
C1 C2 H2A 108.8
C3 C2 H2A 108.8
C1 C2 H2B 108.8
C3 C2 H2B 108.8
H2A C2 H2B 107.7
C2 C3 C4 113.5(17)
C2 C3 H3A 108.9
C4 C3 H3A 108.9
C2 C3 H3B 108.9
C4 C3 H3B 108.9
H3A C3 H3B 107.7
C3 C4 H4A 109.5
C3 C4 H4B 109.5
H4A C4 H4B 109.5
C3 C4 H4C 109.5
H4A C4 H4C 109.5
H4B C4 H4C 109.5
C6 C5 P1 116.5(10)
C6 C5 H5A 108.2
P1 C5 H5A 108.2
C6 C5 H5B 108.2
P1 C5 H5B 108.2
H5A C5 H5B 107.3
C5 C6 C7 109.5(13)
C5 C6 H6A 109.8
C7 C6 H6A 109.8
C5 C6 H6B 109.8
C7 C6 H6B 109.8
H6A C6 H6B 108.2
C8 C7 C6 112.3(13)
C8 C7 H7A 109.2
C6 C7 H7A 109.2
C8 C7 H7B 109.2
C6 C7 H7B 109.2
H7A C7 H7B 107.9
C7 C8 H8A 109.5
C7 C8 H8B 109.5
H8A C8 H8B 109.5
C7 C8 H8C 109.5
H8A C8 H8C 109.5
H8B C8 H8C 109.5
C10 C9 P1 114.2(12)
C10 C9 H9A 108.7
P1 C9 H9A 108.7
C10 C9 H9B 108.7
P1 C9 H9B 108.7
H9A C9 H9B 107.6
C9 C10 C11 114.9(14)
C9 C10 H10A 108.5
C11 C10 H10A 108.5
C9 C10 H10B 108.5
C11 C10 H10B 108.5
H10A C10 H10B 107.5
C12 C11 C10 111.6(15)
C12 C11 H11A 109.3
C10 C11 H11A 109.3
C12 C11 H11B 109.3
C10 C11 H11B 109.3
H11A C11 H11B 108.0
C11 C12 H12A 109.5
C11 C12 H12B 109.5
H12A C12 H12B 109.5
C11 C12 H12C 109.5
H12A C12 H12C 109.5
H12B C12 H12C 109.5
C14 C13 P2 115.9(14)
C14 C13 H13A 108.3
P2 C13 H13A 108.3
C14 C13 H13B 108.3
P2 C13 H13B 108.3
H13A C13 H13B 107.4
C13 C14 C15 115.0(16)
C13 C14 H14A 108.5
C15 C14 H14A 108.5
C13 C14 H14B 108.5
C15 C14 H14B 108.5
H14A C14 H14B 107.5
C16 C15 C14 110.3(17)
C16 C15 H15A 109.6
C14 C15 H15A 109.6
C16 C15 H15B 109.6
C14 C15 H15B 109.6
H15A C15 H15B 108.1
C15 C16 H16A 109.5
C15 C16 H16B 109.5
H16A C16 H16B 109.5
C15 C16 H16C 109.5
H16A C16 H16C 109.5
H16B C16 H16C 109.5
C18 C17 P2 112.6(8)
C18 C17 H17A 109.1
P2 C17 H17A 109.1
C18 C17 H17B 109.1
P2 C17 H17B 109.1
H17A C17 H17B 107.8
C19 C18 C17 113.1(9)
C19 C18 H18A 109.0
C17 C18 H18A 109.0
C19 C18 H18B 109.0
C17 C18 H18B 109.0
H18A C18 H18B 107.8
C18 C19 C20 109.2(10)
C18 C19 H19A 109.8
C20 C19 H19A 109.8
C18 C19 H19B 109.8
C20 C19 H19B 109.8
H19A C19 H19B 108.3
C19 C20 H20A 109.5
C19 C20 H20B 109.5
H20A C20 H20B 109.5
C19 C20 H20C 109.5
H20A C20 H20C 109.5
H20B C20 H20C 109.5
C22 C21 P3 117.1(10)
C22 C21 H21A 108.0
P3 C21 H21A 108.0
C22 C21 H21B 108.0
P3 C21 H21B 108.0
H21A C21 H21B 107.3
C21 C22 C23 110.2(11)
C21 C22 H22A 109.6
C23 C22 H22A 109.6
C21 C22 H22B 109.6
C23 C22 H22B 109.6
H22A C22 H22B 108.1
C24 C23 C22 109.9(12)
C24 C23 H23A 109.7
C22 C23 H23A 109.7
C24 C23 H23B 109.7
C22 C23 H23B 109.7
H23A C23 H23B 108.2
C23 C24 H24A 109.5
C23 C24 H24B 109.5
H24A C24 H24B 109.5
C23 C24 H24C 109.5
H24A C24 H24C 109.5
H24B C24 H24C 109.5
C26 C25 P3 118.9(9)
C26 C25 H25A 107.6
P3 C25 H25A 107.6
C26 C25 H25B 107.6
P3 C25 H25B 107.6
H25A C25 H25B 107.0
C27 C26 C25 110.6(12)
C27 C26 H26A 109.5
C25 C26 H26A 109.5
C27 C26 H26B 109.5
C25 C26 H26B 109.5
H26A C26 H26B 108.1
C26 C27 C28 109.6(15)
C26 C27 H27A 109.7
C28 C27 H27A 109.7
C26 C27 H271 109.7
C28 C27 H271 109.7
H27A C27 H271 108.2
C27 C28 H28A 109.5
C27 C28 H28B 109.5
H28A C28 H28B 109.5
C27 C28 H28C 109.5
H28A C28 H28C 109.5
H28B C28 H28C 109.5
C2A C1A P1A 116.2(12)
C2A C1A H1C 108.2
P1A C1A H1C 108.2
C2A C1A H1D 108.2
P1A C1A H1D 108.2
H1C C1A H1D 107.4
C1A C2A C3A 112.3(14)
C1A C2A H2C 109.1
C3A C2A H2C 109.1
C1A C2A H2D 109.1
C3A C2A H2D 109.1
H2C C2A H2D 107.9
C4A C3A C2A 115.0(13)
C4A C3A H3C 108.5
C2A C3A H3C 108.5
C4A C3A H3D 108.5
C2A C3A H3D 108.5
H3C C3A H3D 107.5
C3A C4A H4D 109.5
C3A C4A H4E 109.5
H4D C4A H4E 109.5
C3A C4A H4F 109.5
H4D C4A H4F 109.5
H4E C4A H4F 109.5
C6A C5A P1A 116.8(11)
C6A C5A H5C 108.1
P1A C5A H5C 108.1
C6A C5A H5D 108.1
P1A C5A H5D 108.1
H5C C5A H5D 107.3
C5A C6A C7A 111.7(12)
C5A C6A H6C 109.3
C7A C6A H6C 109.3
C5A C6A H6D 109.3
C7A C6A H6D 109.3
H6C C6A H6D 107.9
C8A C7A C6A 112.8(13)
C8A C7A H7C 109.0
C6A C7A H7C 109.0
C8A C7A H7D 109.0
C6A C7A H7D 109.0
H7C C7A H7D 107.8
C7A C8A H8D 109.5
C7A C8A H8E 109.5
H8D C8A H8E 109.5
C7A C8A H8F 109.5
H8D C8A H8F 109.5
H8E C8A H8F 109.5
C10A C9A P1A 113.8(10)
C10A C9A H9C 108.8
P1A C9A H9C 108.8
C10A C9A H9D 108.8
P1A C9A H9D 108.8
H9C C9A H9D 107.7
C11A C10A C9A 112.8(13)
C11A C10A H10C 109.0
C9A C10A H10C 109.0
C11A C10A H10D 109.0
C9A C10A H10D 109.0
H10C C10A H10D 107.8
C10A C11A C12A 114.7(15)
C10A C11A H11C 108.6
C12A C11A H11C 108.6
C10A C11A H11D 108.6
C12A C11A H11D 108.6
H11C C11A H11D 107.6
C11A C12A H12D 109.5
C11A C12A H12E 109.5
H12D C12A H12E 109.5
C11A C12A H12F 109.5
H12D C12A H12F 109.5
H12E C12A H12F 109.5
C14A C13A P2 111.4(10)
C14A C13A H13C 109.4
P2 C13A H13C 109.4
C14A C13A H13D 109.4
P2 C13A H13D 109.4
H13C C13A H13D 108.0
C13A C14A C15A 111.8(13)
C13A C14A H14C 109.3
C15A C14A H14C 109.3
C13A C14A H14D 109.3
C15A C14A H14D 109.3
H14C C14A H14D 107.9
C16A C15A C14A 116.7(15)
C16A C15A H15C 108.1
C14A C15A H15C 108.1
C16A C15A H15D 108.1
C14A C15A H15D 108.1
H15C C15A H15D 107.3
C15A C16A H16D 109.5
C15A C16A H16E 109.5
H16D C16A H16E 109.5
C15A C16A H16F 109.5
H16D C16A H16F 109.5
H16E C16A H16F 109.5
C22A C21A P3 117.4(11)
C22A C21A H21C 108.0
P3 C21A H21C 108.0
C22A C21A H21D 108.0
P3 C21A H21D 108.0
H21C C21A H21D 107.2
C23A C22A C21A 109.2(13)
C23A C22A H22C 109.8
C21A C22A H22C 109.8
C23A C22A H22D 109.8
C21A C22A H22D 109.8
H22C C22A H22D 108.3
C24A C23A C22A 108.3(15)
C24A C23A H23C 110.0
C22A C23A H23C 110.0
C24A C23A H23D 110.0
C22A C23A H23D 110.0
H23C C23A H23D 108.4
C23A C24A H24D 109.5
C23A C24A H24E 109.5
H24D C24A H24E 109.5
C23A C24A H24F 109.5
H24D C24A H24F 109.5
H24E C24A H24F 109.5

loop_
_geom_bond_atom_site_label_1
_geom_bond_atom_site_label_2
_geom_bond_distance
U1 O13 2.280(7)
U1 O9 2.305(8)
U1 O5A 2.305(11)
U1 O5 2.311(11)
U1 O1A 2.419(11)
U1 O6 2.426(7)
U1 O10 2.434(7)
U1 O1 2.440(10)
Re1 O2 1.675(12)
Re1 O3 1.698(13)
Re1 O4 1.698(11)
Re1 O1 1.752(11)
Re2 O7 1.652(12)
Re2 O8A 1.691(12)
Re2 O8 1.697(11)
Re2 O6 1.757(7)
Re3 O11 1.651(11)
Re3 O11A 1.676(12)
Re3 O12 1.689(9)
Re3 O10 1.737(7)
Re1A O3A 1.667(14)
Re1A O2A 1.681(12)
Re1A O4A 1.724(12)
Re1A O1A 1.771(11)
P1 O5 1.520(11)
P1 C9 1.786(17)
P1 C1 1.812(18)
P1 C5 1.821(16)
P2 O9 1.528(8)
P2 C13A 1.774(15)
P2 C17 1.782(12)
P2 C13 1.86(2)
P3 O13 1.524(8)
P3 C25 1.772(14)
P3 C21 1.795(14)
P3 C21A 1.816(15)
P1A O5A 1.520(11)
P1A C9A 1.787(16)
P1A C5A 1.789(15)
P1A C1A 1.811(15)
C1 C2 1.48(3)
C1 H1A 0.9700
C1 H1B 0.9700
C2 C3 1.51(2)
C2 H2A 0.9700
C2 H2B 0.9700
C3 C4 1.57(3)
C3 H3A 0.9700
C3 H3B 0.9700
C4 H4A 0.9600
C4 H4B 0.9600
C4 H4C 0.9600
C5 C6 1.51(2)
C5 H5A 0.9700
C5 H5B 0.9700
C6 C7 1.54(2)
C6 H6A 0.9700
C6 H6B 0.9700
C7 C8 1.51(2)
C7 H7A 0.9700
C7 H7B 0.9700
C8 H8A 0.9600
C8 H8B 0.9600
C8 H8C 0.9600
C9 C10 1.51(2)
C9 H9A 0.9700
C9 H9B 0.9700
C10 C11 1.53(2)
C10 H10A 0.9700
C10 H10B 0.9700
C11 C12 1.52(2)
C11 H11A 0.9700
C11 H11B 0.9700
C12 H12A 0.9600
C12 H12B 0.9600
C12 H12C 0.9600
C13 C14 1.37(3)
C13 H13A 0.9700
C13 H13B 0.9700
C14 C15 1.53(3)
C14 H14A 0.9700
C14 H14B 0.9700
C15 C16 1.53(2)
C15 H15A 0.9700
C15 H15B 0.9700
C16 H16A 0.9600
C16 H16B 0.9600
C16 H16C 0.9600
C17 C18 1.544(15)
C17 H17A 0.9700
C17 H17B 0.9700
C18 C19 1.495(18)
C18 H18A 0.9700
C18 H18B 0.9700
C19 C20 1.52(2)
C19 H19A 0.9700
C19 H19B 0.9700
C20 H20A 0.9600
C20 H20B 0.9600
C20 H20C 0.9600
C21 C22 1.528(19)
C21 H21A 0.9700
C21 H21B 0.9700
C22 C23 1.528(18)
C22 H22A 0.9700
C22 H22B 0.9700
C23 C24 1.50(2)
C23 H23A 0.9700
C23 H23B 0.9700
C24 H24A 0.9600
C24 H24B 0.9600
C24 H24C 0.9600
C25 C26 1.602(18)
C25 H25A 0.9700
C25 H25B 0.9700
C26 C27 1.48(2)
C26 H26A 0.9700
C26 H26B 0.9700
C27 C28 1.55(2)
C27 H27A 0.9700
C27 H271 0.9700
C28 H28A 0.9600
C28 H28B 0.9600
C28 H28C 0.9600
C1A C2A 1.52(2)
C1A H1C 0.9700
C1A H1D 0.9700
C2A C3A 1.56(3)
C2A H2C 0.9700
C2A H2D 0.9700
C3A C4A 1.53(3)
C3A H3C 0.9700
C3A H3D 0.9700
C4A H4D 0.9600
C4A H4E 0.9600
C4A H4F 0.9600
C5A C6A 1.50(2)
C5A H5C 0.9700
C5A H5D 0.9700
C6A C7A 1.556(19)
C6A H6C 0.9700
C6A H6D 0.9700
C7A C8A 1.54(2)
C7A H7C 0.9700
C7A H7D 0.9700
C8A H8D 0.9600
C8A H8E 0.9600
C8A H8F 0.9600
C9A C10A 1.54(2)
C9A H9C 0.9700
C9A H9D 0.9700
C10A C11A 1.51(2)
C10A H10C 0.9700
C10A H10D 0.9700
C11A C12A 1.55(3)
C11A H11C 0.9700
C11A H11D 0.9700
C12A H12D 0.9600
C12A H12E 0.9600
C12A H12F 0.9600
C13A C14A 1.50(2)
C13A H13C 0.9700
C13A H13D 0.9700
C14A C15A 1.58(2)
C14A H14C 0.9700
C14A H14D 0.9700
C15A C16A 1.50(3)
C15A H15C 0.9700
C15A H15D 0.9700
C16A H16D 0.9600
C16A H16E 0.9600
C16A H16F 0.9600
C21A C22A 1.571(19)
C21A H21C 0.9700
C21A H21D 0.9700
C22A C23A 1.52(2)
C22A H22C 0.9700
C22A H22D 0.9700
C23A C24A 1.52(2)
C23A H23C 0.9700
C23A H23D 0.9700
C24A H24D 0.9600
C24A H24E 0.9600
C24A H24F 0.9600

loop_
_geom_hbond_atom_site_label_D
_geom_hbond_atom_site_label_H
_geom_hbond_atom_site_label_A
_geom_hbond_site_symmetry_A
_geom_hbond_distance_DH
_geom_hbond_distance_HA
_geom_hbond_distance_DA
_geom_hbond_angle_DHA
C2 H2A O6 . 0.97 2.57 3.44(2) 149.1
C2 H2A O7 . 0.97 2.93 3.36(2) 108.0
C2 H2A O10 . 0.97 2.88 3.583(19) 130.1
C2 H2A O7 . 0.97 2.93 3.36(2) 108.0
C3 H3A O12 . 0.97 2.82 3.67(2) 147.6
C5 H5A O2 . 0.97 2.74 3.56(2) 143.3
C5 H5B O8 . 0.97 2.58 3.529(19) 164.8
C9 H9A O2 . 0.97 2.77 3.59(2) 142.3
C9 H9A O4 . 0.97 2.89 3.57(2) 127.2
C10 H10A O5 . 0.97 2.91 3.28(2) 104.0
C10 H10B O11 . 0.97 2.89 3.37(2) 112.2
C10 H10B O11 . 0.97 2.89 3.37(2) 112.2
C13 H13B O2A . 0.97 2.79 3.56(2) 136.9
C14 H14A O8A . 0.97 2.72 3.27(2) 116.2
C14 H14B O9 . 0.97 2.92 3.18(2) 96.2
C14 H14A O8A . 0.97 2.72 3.27(2) 116.2
C17 H17A O1 . 0.97 2.53 3.215(19) 127.8
C17 H17A O3 . 0.97 2.97 3.92(3) 166.2
C17 H17B O1A . 0.97 2.90 3.475(18) 119.0
C17 H17B O3A . 0.97 2.82 3.78(2) 172.9
C21 H21A O11A . 0.97 2.60 3.494(18) 152.8
C21 H21B O4A . 0.97 2.62 3.591(19) 177.4
C25 H25A O4 . 0.97 2.67 3.528(19) 147.2
C26 H26B O1 . 0.97 2.91 3.720(17) 141.4
C26 H26B O1A . 0.97 2.67 3.308(17) 123.8
C2A H2D O6 . 0.97 2.56 3.34(2) 137.4
C2A H2D O10 . 0.97 2.83 3.58(2) 134.8
C3A H3C O12 . 0.97 2.68 3.556(18) 150.8
C5A H5C O8A . 0.97 2.53 3.479(19) 166.8
C5A H5D O2A . 0.97 2.56 3.39(2) 143.9
C9A H9D O2A . 0.97 2.81 3.574(19) 136.5
C9A H9D O4A . 0.97 2.90 3.56(2) 125.9
C10A H10C O4A . 0.97 2.87 3.45(2) 119.4
C10A H10C O5A . 0.97 2.89 3.209(19) 100.6
C13A H13D O8 . 0.97 2.71 3.49(2) 137.7
C14A H14D O2 . 0.97 2.95 3.471(18) 115.2
C14A H14D O9 . 0.97 2.81 3.20(2) 104.7
C15A H15C O8 . 0.97 2.98 3.73(2) 134.8
C21A H21D O11 . 0.97 2.82 3.481(19) 126.2
C6 H6A O3A 4_465 0.97 2.75 3.52(2) 137.1
C6 H6B O4A 4_465 0.97 2.74 3.46(2) 130.9
C12 H12B O3A 4_465 0.96 2.83 3.74(2) 157.6
C9 H9B O3A 4_465 0.97 2.72 3.69(2) 175.2
C8 H8B O4A 4_465 0.96 2.90 3.65(2) 135.6
C13A H13C O7 2_564 0.97 2.63 3.524(17) 154.2
C16 H16A O8A 2_564 0.96 2.98 3.89(2) 159.6
C16A H16D O7 2_564 0.96 2.81 3.75(2) 168.0
C18 H18A O8A 2_564 0.97 2.97 3.757(17) 139.5
C20 H20C O7 1_554 0.96 2.73 3.537(18) 142.0
C22 H22B O11A 2_574 0.97 2.91 3.665(19) 135.1
C24 H24A O12 2_574 0.96 2.73 3.51(2) 138.3
C22 H22A O12 2_574 0.97 2.68 3.417(17) 132.8
C22A H22C O12 2_574 0.97 2.68 3.540(18) 148.2
C22A H22D O11 2_574 0.97 2.98 3.598(19) 122.7
C12A H12D O3 4_565 0.96 2.99 3.92(2) 162.9
C4A H4D O2 4_565 0.96 2.83 3.68(2) 148.8
C6A H6D O3 4_565 0.97 2.64 3.437(18) 139.5
C8A H8D O4 4_565 0.96 2.96 3.46(2) 114.4
C9A H9C O3 4_565 0.97 2.76 3.712(19) 165.6
C8 H8C O11A 3_445 0.96 3.15 3.87(2) 133.0
C20 H20B O8 2_564 0.96 3.11 3.57(2) 110.8
C20 H20B O8A 2_564 0.96 3.03 3.93(2) 158.2
C24 H24B O11A 2_574 0.96 3.19 3.81(2) 123.7
C28 H28C O12 1_554 0.96 3.01 3.97(2) 172.7
C8A H8E O11 3_545 0.96 3.16 3.98(2) 145.1
C16A H16D O7 2_564 0.96 2.81 3.75(2) 168.0
C24A H24D O11 2_574 0.96 3.05 3.74(3) 130.6
C24A H24E O12 2_574 0.96 3.29 3.94(3) 126.4

loop_
_geom_torsion_atom_site_label_1
_geom_torsion_atom_site_label_2
_geom_torsion_atom_site_label_3
_geom_torsion_atom_site_label_4
_geom_torsion
O2 Re1 O1 U1 -71.8(11)
O3 Re1 O1 U1 168.5(10)
O4 Re1 O1 U1 49.1(11)
O13 U1 O1 Re1 -73.6(10)
O9 U1 O1 Re1 134.1(11)
O5A U1 O1 Re1 -154.6(8)
O5 U1 O1 Re1 23.2(10)
O1A U1 O1 Re1 -150.1(11)
O6 U1 O1 Re1 83.4(11)
O10 U1 O1 Re1 -21.9(12)
C9 P1 O5 U1 151(2)
C1 P1 O5 U1 33(3)
C5 P1 O5 U1 -89(2)
O13 U1 O5 P1 -128(2)
O9 U1 O5 P1 93(2)
O5A U1 O5 P1 -22(2)
O1A U1 O5 P1 172(2)
O6 U1 O5 P1 27(2)
O10 U1 O5 P1 -54(2)
O1 U1 O5 P1 160(2)
O7 Re2 O6 U1 -166.0(16)
O8A Re2 O6 U1 78.0(17)
O8 Re2 O6 U1 -45.8(17)
O13 U1 O6 Re2 159.4(12)
O9 U1 O6 Re2 -17.1(15)
O5A U1 O6 Re2 -118.5(17)
O5 U1 O6 Re2 92.1(16)
O1A U1 O6 Re2 -64.5(18)
O10 U1 O6 Re2 167.0(17)
O1 U1 O6 Re2 34.7(18)
C13A P2 O9 U1 -120.1(15)
C17 P2 O9 U1 6(2)
C13 P2 O9 U1 121.5(16)
O13 U1 O9 P2 -11.6(19)
O5A U1 O9 P2 -121.3(16)
O5 U1 O9 P2 94.8(16)
O1A U1 O9 P2 -51.6(16)
O6 U1 O9 P2 166.1(17)
O10 U1 O9 P2 173.7(13)
O1 U1 O9 P2 29.3(15)
O11 Re3 O10 U1 73.0(17)
O11A Re3 O10 U1 -47.1(18)
O12 Re3 O10 U1 -168.2(15)
O13 U1 O10 Re3 -8.7(16)
O9 U1 O10 Re3 167.5(12)
O5A U1 O10 Re3 96.4(17)
O5 U1 O10 Re3 -104.8(17)
O1A U1 O10 Re3 46.0(19)
O6 U1 O10 Re3 174.9(17)
O1 U1 O10 Re3 -60.2(18)
C25 P3 O13 U1 53(3)
C21 P3 O13 U1 -70(3)
C21A P3 O13 U1 169(3)
O9 U1 O13 P3 -34(3)
O5A U1 O13 P3 74(3)
O5 U1 O13 P3 -145(3)
O1A U1 O13 P3 5(3)
O6 U1 O13 P3 150(3)
O10 U1 O13 P3 143(3)
O1 U1 O13 P3 -75(3)
O3A Re1A O1A U1 152.9(10)
O2A Re1A O1A U1 33.6(12)
O4A Re1A O1A U1 -86.6(11)
O13 U1 O1A Re1A 121.0(11)
O9 U1 O1A Re1A -86.2(10)
O5A U1 O1A Re1A 15.5(10)
O5 U1 O1A Re1A -173.8(8)
O6 U1 O1A Re1A -39.8(12)
O10 U1 O1A Re1A 65.8(12)
O1 U1 O1A Re1A -162.0(11)
C9A P1A O5A U1 -174(2)
C5A P1A O5A U1 66(3)
C1A P1A O5A U1 -55(2)
O13 U1 O5A P1A 144(2)
O9 U1 O5A P1A -77(2)
O5 U1 O5A P1A 41(3)
O1A U1 O5A P1A -147(2)
O6 U1 O5A P1A -9(2)
O10 U1 O5A P1A 73(2)
O1 U1 O5A P1A -142(2)
O5 P1 C1 C2 -60.7(16)
C9 P1 C1 C2 177.7(14)
C5 P1 C1 C2 60.5(16)
P1 C1 C2 C3 172.0(13)
C1 C2 C3 C4 68(2)
O5 P1 C5 C6 179.6(12)
C9 P1 C5 C6 -60.1(15)
C1 P1 C5 C6 55.0(15)
P1 C5 C6 C7 179.5(11)
C5 C6 C7 C8 180.0(16)
O5 P1 C9 C10 -62.6(14)
C1 P1 C9 C10 61.0(14)
C5 P1 C9 C10 178.6(12)
P1 C9 C10 C11 177.3(12)
C9 C10 C11 C12 69.9(19)
O9 P2 C13 C14 47.9(14)
C13A P2 C13 C14 -69.8(14)
C17 P2 C13 C14 169.1(13)
P2 C13 C14 C15 168.1(13)
C13 C14 C15 C16 -69(2)
O9 P2 C17 C18 -175.5(13)
C13A P2 C17 C18 -52.1(18)
C13 P2 C17 C18 65.7(16)
P2 C17 C18 C19 -176.1(15)
C17 C18 C19 C20 179.9(17)
O13 P3 C21 C22 176.6(11)
C25 P3 C21 C22 50.9(13)
C21A P3 C21 C22 -64.5(13)
P3 C21 C22 C23 172.7(10)
C21 C22 C23 C24 -178.2(14)
O13 P3 C25 C26 -56.3(13)
C21 P3 C25 C26 65.9(12)
C21A P3 C25 C26 -173.6(11)
P3 C25 C26 C27 -175.3(12)
C25 C26 C27 C28 178.9(14)
O5A P1A C1A C2A 65.7(12)
C9A P1A C1A C2A -173.8(11)
C5A P1A C1A C2A -54.8(13)
P1A C1A C2A C3A 179.1(10)
C1A C2A C3A C4A -56.6(18)
O5A P1A C5A C6A -176.2(11)
C9A P1A C5A C6A 63.5(14)
C1A P1A C5A C6A -54.0(14)
P1A C5A C6A C7A 175.5(11)
C5A C6A C7A C8A -179.9(14)
O5A P1A C9A C10A 54.9(13)
C5A P1A C9A C10A 174.6(11)
C1A P1A C9A C10A -66.5(13)
P1A C9A C10A C11A 176.8(12)
C9A C10A C11A C12A -66(2)
O9 P2 C13A C14A 67.0(11)
C17 P2 C13A C14A -59.4(13)
C13 P2 C13A C14A -173.9(11)
P2 C13A C14A C15A -176.3(12)
C13A C14A C15A C16A -60(2)
O13 P3 C21A C22A -161.5(11)
C25 P3 C21A C22A -39.7(13)
C21 P3 C21A C22A 79.2(13)
P3 C21A C22A C23A 171.3(12)
C21A C22A C23A C24A 177.8(15)
